data_7130645
loop_
_publ_author_name
'Ramler, Jacqueline'
'Stoy, Andreas'
'Preitschopf, Tobias'
'Kettner, Janosch'
'Fischer, Ingo'
'Roling, Bernhard'
'Fantuzzi, Felipe'
'Lichtenberg, Crispin'

_publ_section_title
;
 Dihalo bismuth cations: unusual coordination properties and inverse
 solvent effects in Lewis acidity.
;
_journal_issue 70
_journal_name_full 'Chemical communications (Cambridge, England)'
_journal_page_first 9826
_journal_page_last 9829
_journal_paper_doi 10.1039/d2cc04017d
_journal_volume 58
_journal_year 2022
_chemical_formula_moiety 'C20 H20 Bi2 Cl6 N4'
_chemical_formula_sum 'C20 H20 Bi2 Cl6 N4'
_chemical_formula_weight 947.06
_space_group_crystal_system monoclinic
_space_group_IT_number 12
_space_group_name_Hall '-C 2y'
_space_group_name_H-M_alt 'C 1 2/m 1'
_atom_sites_solution_hydrogens geom
_atom_sites_solution_primary dual
_atom_sites_solution_secondary difmap
_audit_creation_method SHELXL-2018/3
_audit_update_record
;
2022-07-15 deposited with the CCDC.	2022-08-10 downloaded from the CCDC.
;
_cell_angle_alpha 90
_cell_angle_beta 114.522(7)
_cell_angle_gamma 90
_cell_formula_units_Z 2
_cell_length_a 14.610(5)
_cell_length_b 16.550(6)
_cell_length_c 7.346(3)
_cell_measurement_reflns_used 1401
_cell_measurement_temperature 100(2)
_cell_measurement_theta_max 20.83
_cell_measurement_theta_min 3.05
_cell_volume 1616.0(10)
_computing_cell_refinement 'Saint+ ver. V8.40A (Bruker AXS)'
_computing_data_collection 'APEX2 ver. 2014.9 (Bruker AXS)'
_computing_data_reduction 'Saint+ ver. V8.40A (Bruker AXS)'
_computing_molecular_graphics 'ShelXLe (Huebschle et all, 2011)'
_computing_publication_material 'SHELXL-2018/3 (Sheldrick, 2018)'
_computing_structure_refinement 'SHELXL-2018/3 (Sheldrick, 2018)'
_computing_structure_solution 'SHELXT (Sheldrick, 2014)'
_diffrn_ambient_temperature 100(2)
_diffrn_detector 'CMOS area detector (Photon 100)'
_diffrn_detector_area_resol_mean 10.24
_diffrn_measured_fraction_theta_full 0.999
_diffrn_measured_fraction_theta_max 0.998
_diffrn_measurement_device_type 'Bruker D8 Quest'
_diffrn_measurement_method '\f and \w scans'
_diffrn_radiation_monochromator 'multi-layer mirror'
_diffrn_radiation_type MoK\a
_diffrn_radiation_wavelength 0.71073
_diffrn_reflns_av_R_equivalents 0.1715
_diffrn_reflns_av_unetI/netI 0.1124
_diffrn_reflns_Laue_measured_fraction_full 0.999
_diffrn_reflns_Laue_measured_fraction_max 0.998
_diffrn_reflns_limit_h_max 18
_diffrn_reflns_limit_h_min -18
_diffrn_reflns_limit_k_max 20
_diffrn_reflns_limit_k_min -20
_diffrn_reflns_limit_l_max 9
_diffrn_reflns_limit_l_min -5
_diffrn_reflns_number 11470
_diffrn_reflns_point_group_measured_fraction_full 0.999
_diffrn_reflns_point_group_measured_fraction_max 0.998
_diffrn_reflns_theta_full 26.000
_diffrn_reflns_theta_max 26.689
_diffrn_reflns_theta_min 2.461
_diffrn_source 'microfocus sealed tube (Incoatec ImS)'
_exptl_absorpt_coefficient_mu 11.384
_exptl_absorpt_correction_T_max 0.7454
_exptl_absorpt_correction_T_min 0.2683
_exptl_absorpt_correction_type multi-scan
_exptl_absorpt_process_details 'SadAbs 2016/2 (Bruker AXS)'
_exptl_crystal_colour colourless
_exptl_crystal_density_diffrn 1.946
_exptl_crystal_description plate
_exptl_crystal_F_000 872
_exptl_crystal_size_max 0.154
_exptl_crystal_size_mid 0.074
_exptl_crystal_size_min 0.06
_refine_diff_density_max 2.060
_refine_diff_density_min -1.577
_refine_diff_density_rms 0.261
_refine_ls_extinction_method none
_refine_ls_goodness_of_fit_ref 0.967
_refine_ls_hydrogen_treatment constr
_refine_ls_matrix_type full
_refine_ls_number_parameters 75
_refine_ls_number_reflns 1771
_refine_ls_number_restraints 0
_refine_ls_restrained_S_all 0.967
_refine_ls_R_factor_all 0.0662
_refine_ls_R_factor_gt 0.0450
_refine_ls_shift/su_max 0.000
_refine_ls_shift/su_mean 0.000
_refine_ls_structure_factor_coef Fsqd
_refine_ls_weighting_details 'w=1/[\s^2^(Fo^2^)] where P=(Fo^2^+2Fc^2^)/3'
_refine_ls_weighting_scheme calc
_refine_ls_wR_factor_gt 0.0940
_refine_ls_wR_factor_ref 0.1023
_reflns_Friedel_coverage 0.000
_reflns_number_gt 1384
_reflns_number_total 1771
_reflns_threshold_expression 'I > 2\s(I)'
_cod_data_source_file d2cc04017d2.cif
_cod_data_source_block 2-Cl
_cod_original_cell_volume 1616.1(9)
_cod_original_sg_symbol_H-M 'C 2/m'
_cod_database_code 7130645
_shelx_shelxl_version_number 2018/3
_shelx_space_group_comment
;
The symmetry employed for this shelxl refinement is uniquely defined
by the following loop, which should always be used as a source of
symmetry information in preference to the above space-group names.
They are only intended as comments.
;
_shelx_estimated_absorpt_t_min 0.273
_shelx_estimated_absorpt_t_max 0.548

loop_
_space_group_symop_operation_xyz
'x, y, z'
'-x, y, -z'
'x+1/2, y+1/2, z'
'-x+1/2, y+1/2, -z'
'-x, -y, -z'
'x, -y, z'
'-x+1/2, -y+1/2, -z'
'x+1/2, -y+1/2, z'

loop_
_atom_site_label
_atom_site_type_symbol
_atom_site_fract_x
_atom_site_fract_y
_atom_site_fract_z
_atom_site_U_iso_or_equiv
_atom_site_adp_type
_atom_site_occupancy
_atom_site_site_symmetry_order
_atom_site_calc_flag
_atom_site_refinement_flags_posn
_atom_site_refinement_flags_adp
_atom_site_refinement_flags_occupancy
_atom_site_disorder_assembly
_atom_site_disorder_group
Bi1 Bi 0.500000 0.37101(3) 1.000000 0.01845(17) Uani 1 2 d S T P . .
C1 C 0.2535(7) 0.3371(6) 0.6824(15) 0.029(2) Uani 1 1 d . . . . .
H1 H 0.251302 0.321877 0.805264 0.035 Uiso 1 1 calc R U . . .
N1 N 0.3383(6) 0.3646(4) 0.6854(11) 0.0231(17) Uani 1 1 d . . . . .
Cl1 Cl 0.5770(3) 0.500000 0.8363(5) 0.0245(7) Uani 1 2 d S T P . .
Cl2 Cl 0.4270(2) 0.26492(14) 1.1560(4) 0.0277(6) Uani 1 1 d . . . . .
C2 C 0.1687(8) 0.3295(6) 0.5110(16) 0.033(3) Uani 1 1 d . . . . .
H2 H 0.109430 0.307451 0.514427 0.040 Uiso 1 1 calc R U . . .
C5 C 0.3414(8) 0.3875(5) 0.5105(15) 0.027(2) Uani 1 1 d . . . . .
H5 H 0.402754 0.407175 0.511865 0.033 Uiso 1 1 calc R U . . .
C4 C 0.2580(8) 0.3829(5) 0.3318(15) 0.029(2) Uani 1 1 d . . . . .
H4 H 0.262035 0.399371 0.211488 0.034 Uiso 1 1 calc R U . . .
C3 C 0.1690(8) 0.3545(5) 0.3274(16) 0.030(2) Uani 1 1 d . . . . .
H3 H 0.109973 0.351754 0.206019 0.036 Uiso 1 1 calc R U . . .

loop_
_atom_site_aniso_label
_atom_site_aniso_U_11
_atom_site_aniso_U_22
_atom_site_aniso_U_33
_atom_site_aniso_U_23
_atom_site_aniso_U_13
_atom_site_aniso_U_12
Bi1 0.0222(3) 0.0185(3) 0.0135(2) 0.000 0.0063(2) 0.000
C1 0.026(6) 0.033(6) 0.026(6) 0.007(5) 0.007(5) -0.018(5)
N1 0.029(4) 0.020(4) 0.014(4) 0.000(3) 0.002(4) -0.002(4)
Cl1 0.032(2) 0.0227(17) 0.0229(17) 0.000 0.0154(16) 0.000
Cl2 0.0359(16) 0.0258(13) 0.0217(14) 0.0050(10) 0.0123(13) -0.0046(10)
C2 0.026(6) 0.043(6) 0.028(6) -0.006(5) 0.009(5) -0.011(5)
C5 0.039(6) 0.016(5) 0.025(5) 0.001(4) 0.011(5) -0.003(4)
C4 0.042(6) 0.016(5) 0.025(5) 0.003(4) 0.011(5) -0.007(4)
C3 0.034(6) 0.029(6) 0.023(5) 0.008(4) 0.007(5) -0.001(4)

loop_
_atom_type_symbol
_atom_type_description
_atom_type_scat_dispersion_real
_atom_type_scat_dispersion_imag
_atom_type_scat_source
C C 0.0033 0.0016 'International Tables Vol C Tables 4.2.6.8 and 6.1.1.4'
H H 0.0000 0.0000 'International Tables Vol C Tables 4.2.6.8 and 6.1.1.4'
Cl Cl 0.1484 0.1585 'International Tables Vol C Tables 4.2.6.8 and 6.1.1.4'
Bi Bi -4.1077 10.2566 'International Tables Vol C Tables 4.2.6.8 and 6.1.1.4'
N N 0.0061 0.0033 'International Tables Vol C Tables 4.2.6.8 and 6.1.1.4'

loop_
_exptl_crystal_face_index_h
_exptl_crystal_face_index_k
_exptl_crystal_face_index_l
_exptl_crystal_face_perp_dist
-2.00 0.00 -1.00 0.0160
-1.00 1.00 2.00 0.0230
1.00 -1.00 -2.00 0.0510
0.00 1.00 2.00 0.0410
0.00 -1.00 -2.00 0.0220
-2.00 -1.00 -2.00 0.0190
2.00 1.00 2.00 0.0620
-2.00 1.00 1.00 0.0150
2.00 -1.00 -1.00 0.0690
1.00 -1.00 -1.00 0.0670
-1.00 1.00 1.00 0.0130
-1.00 -2.00 -2.00 0.0260
-1.00 -2.00 -1.00 0.0290
0.00 2.00 1.00 0.0310
-2.00 2.00 1.00 0.0110
2.00 -2.00 -1.00 0.0740
1.00 -2.00 0.00 0.0740
-1.00 2.00 0.00 0.0070
-1.00 -2.00 1.00 0.0330
0.00 -2.00 1.00 0.0450
0.00 2.00 -1.00 0.0090
1.00 -2.00 1.00 0.0660
1.00 2.00 -2.00 0.0250
0.00 -1.00 2.00 0.0470
0.00 1.00 -2.00 0.0090

loop_
_geom_angle_atom_site_label_1
_geom_angle_atom_site_label_2
_geom_angle_atom_site_label_3
_geom_angle
_geom_angle_site_symmetry_1
_geom_angle_site_symmetry_3
_geom_angle_publ_flag
N1 Bi1 N1 175.2(3) 2_657 . ?
N1 Bi1 Cl2 88.59(18) 2_657 2_657 ?
N1 Bi1 Cl2 88.11(18) . 2_657 ?
N1 Bi1 Cl2 88.11(18) 2_657 . ?
N1 Bi1 Cl2 88.58(18) . . ?
Cl2 Bi1 Cl2 93.35(12) 2_657 . ?
N1 Bi1 Cl1 91.62(18) 2_657 5_667 ?
N1 Bi1 Cl1 91.93(18) . 5_667 ?
Cl2 Bi1 Cl1 175.86(7) 2_657 5_667 ?
Cl2 Bi1 Cl1 90.79(7) . 5_667 ?
N1 Bi1 Cl1 91.93(18) 2_657 . ?
N1 Bi1 Cl1 91.62(18) . . ?
Cl2 Bi1 Cl1 90.79(7) 2_657 . ?
Cl2 Bi1 Cl1 175.86(7) . . ?
Cl1 Bi1 Cl1 85.08(9) 5_667 . ?
N1 C1 C2 122.7(10) . . ?
N1 C1 H1 118.7 . . ?
C2 C1 H1 118.7 . . ?
C1 N1 C5 118.9(9) . . ?
C1 N1 Bi1 123.2(6) . . ?
C5 N1 Bi1 117.8(6) . . ?
Bi1 Cl1 Bi1 94.92(9) . 5_667 ?
C1 C2 C3 119.7(10) . . ?
C1 C2 H2 120.1 . . ?
C3 C2 H2 120.1 . . ?
N1 C5 C4 121.6(9) . . ?
N1 C5 H5 119.2 . . ?
C4 C5 H5 119.2 . . ?
C3 C4 C5 119.9(10) . . ?
C3 C4 H4 120.1 . . ?
C5 C4 H4 120.1 . . ?
C4 C3 C2 117.2(10) . . ?
C4 C3 H3 121.4 . . ?
C2 C3 H3 121.4 . . ?

loop_
_geom_bond_atom_site_label_1
_geom_bond_atom_site_label_2
_geom_bond_distance
_geom_bond_site_symmetry_2
_geom_bond_publ_flag
Bi1 N1 2.530(8) 2_657 ?
Bi1 N1 2.530(8) . ?
Bi1 Cl2 2.559(2) 2_657 ?
Bi1 Cl2 2.559(2) . ?
Bi1 Cl1 2.897(2) 5_667 ?
Bi1 Cl1 2.897(2) . ?
C1 N1 1.312(11) . ?
C1 C2 1.357(14) . ?
C1 H1 0.9500 . ?
N1 C5 1.358(12) . ?
C2 C3 1.412(13) . ?
C2 H2 0.9500 . ?
C5 C4 1.373(14) . ?
C5 H5 0.9500 . ?
C4 C3 1.371(13) . ?
C4 H4 0.9500 . ?
C3 H3 0.9500 . ?
